data_4309325
loop_
_publ_author_name
'Pascal Blondeau'
'Arie van der Lee'
'Mihail Barboiu'

_publ_contact_author_address
;
IEM-UMII, cc047, 34095 Montpellier Cedex 5, France
;
_publ_contact_author_email barboiu@iemm.univ-montp2.fr
_publ_contact_author_name 'M. Barboiu'
_publ_section_title
;
Silver(I) Coordination Polymers Containing Heteroditopic Ureidopyridine
Ligands: The Role of Ligand Isomerism, Hydrogen Bonding, and Stacking
Interactions
;
_journal_name_full 'Inorganic Chemistry'
_journal_page_first 5649
_journal_page_last 5653
_journal_paper_doi 10.1021/ic050278y
_journal_volume 44
_journal_year 2005
_chemical_compound_source
;
?
;
_chemical_formula_moiety '(Ag 1+), (PF6 1-), (C12H11N3O)2'
_chemical_formula_sum 'C24 H22 Ag F6 N6 O2 P'
_chemical_formula_weight 679.31
_chemical_name_systematic
;
1-Phenyl-3-pyridin-4-yl-urea silver-hexafluorophosphate complex
;
_space_group_IT_number 2
_symmetry_cell_setting triclinic
_symmetry_space_group_name_Hall '-P 1'
_symmetry_space_group_name_H-M 'P -1'
_cell_angle_alpha 109.30(1)
_cell_angle_beta 90.75(1)
_cell_angle_gamma 89.69(1)
_cell_formula_units_Z 2
_cell_length_a 9.587(1)
_cell_length_b 11.701(1)
_cell_length_c 12.076(1)
_cell_measurement_reflns_used 2500
_cell_measurement_temperature 173
_cell_measurement_theta_max 20
_cell_measurement_theta_min 2
_cell_volume 1278.4(2)
_diffrn_ambient_temperature 173
_diffrn_measured_fraction_theta_max 0.895
_diffrn_measurement_method '\f & \w scans'
_diffrn_radiation_type 'Mo K\a'
_diffrn_radiation_wavelength 0.71073
_diffrn_reflns_av_R_equivalents 0.05
_diffrn_reflns_limit_h_max 14
_diffrn_reflns_limit_h_min -13
_diffrn_reflns_limit_k_max 16
_diffrn_reflns_limit_k_min -17
_diffrn_reflns_limit_l_max 18
_diffrn_reflns_limit_l_min -17
_diffrn_reflns_number 23558
_diffrn_reflns_theta_max 32.19
_diffrn_reflns_theta_min 2.96
_diffrn_standards_decay_% 0.00
_diffrn_standards_interval_count 0
_diffrn_standards_interval_time 0
_diffrn_standards_number 0
_exptl_absorpt_coefficient_mu 0.931
_exptl_absorpt_correction_T_max 0.92
_exptl_absorpt_correction_T_min 0.83
_exptl_absorpt_correction_type analytical
_exptl_crystal_colour ' grey '
_exptl_crystal_density_diffrn 1.765
_exptl_crystal_density_meas ?
_exptl_crystal_description ' prism '
_exptl_crystal_F_000 678.338
_exptl_crystal_size_max 0.40
_exptl_crystal_size_mid 0.20
_exptl_crystal_size_min 0.09
_refine_diff_density_max 1.46
_refine_diff_density_min -1.67
_refine_ls_extinction_method None
_refine_ls_goodness_of_fit_ref 0.9019
_refine_ls_number_parameters 361
_refine_ls_number_reflns 8076
_refine_ls_R_factor_all 0.0447
_refine_ls_R_factor_gt 0.0347
_refine_ls_shift/su_max 0.000413
_refine_ls_structure_factor_coef Fsqd
_refine_ls_weighting_details
;
 Method= Tukey and Prince
 W = [weight] * [1-(deltaF/6*sigmaF)^2]^2
 368. 287. 88.7
;
_refine_ls_weighting_scheme calc
_refine_ls_wR_factor_gt 0.0759
_refine_ls_wR_factor_ref 0.1186
_reflns_limit_h_max 14
_reflns_limit_h_min -14
_reflns_limit_k_max 15
_reflns_limit_k_min -17
_reflns_limit_l_max 18
_reflns_limit_l_min 0
_reflns_number_gt 2794
_reflns_number_total 14350
_reflns_threshold_expression >2.00\s(I)
_cod_data_source_file ic050278ysi20050222_065340.cif
_cod_data_source_block '[1Ag]Pf6'
_cod_depositor_comments
;
The following automatic conversions were performed:
'_symmetry_cell_setting' value 'Triclinic ' changed to 'triclinic'
according to '/home/saulius/struct/CIF-dictionaries/cif_core.dic'
dictionary named 'cif_core.dic' version 2.4.1 from 2010-06-29.

Automatic conversion script
Id: cif_fix_enum 1527 2010-12-29 10:47:43Z saulius 
;
_cod_original_sg_symbol_H-M 'P -1 '
_cod_original_formula_sum ' C24 H22 Ag1 F6 N6 O2 P1 '
_cod_database_code 4309325

loop_
_symmetry_equiv_pos_as_xyz
x,y,z
-x,-y,-z

loop_
_atom_site_label
_atom_site_type_symbol
_atom_site_fract_x
_atom_site_fract_y
_atom_site_fract_z
_atom_site_U_iso_or_equiv
_atom_site_occupancy
_atom_site_adp_type
Ag1 Ag 0.58299(5) -0.14970(4) 0.96693(3) 0.0324 1.0000 Uani
P2 P 0.77223(13) 0.33730(12) 1.24412(11) 0.0309 1.0000 Uani
F3 F 0.8651(3) 0.2332(3) 1.1589(3) 0.0541 1.0000 Uani
F4 F 0.8968(3) 0.3725(3) 1.3406(3) 0.0502 1.0000 Uani
F5 F 0.6817(3) 0.4430(3) 1.3317(2) 0.0589 1.0000 Uani
F6 F 0.7140(4) 0.2437(3) 1.3009(3) 0.0611 1.0000 Uani
F7 F 0.8351(3) 0.4325(3) 1.1894(3) 0.0612 1.0000 Uani
F8 F 0.6482(3) 0.3093(3) 1.1507(2) 0.0558 1.0000 Uani
O9 O 0.3215(3) 0.1400(3) 1.5510(2) 0.0291 1.0000 Uani
C10 C 0.2559(4) 0.0489(4) 1.5371(3) 0.0223 1.0000 Uani
N11 N 0.1812(4) 0.0238(3) 1.6233(3) 0.0256 1.0000 Uani
C12 C 0.1550(4) 0.1052(4) 1.7365(3) 0.0221 1.0000 Uani
H13 H 0.1567(4) -0.0582(3) 1.6146(3) 0.0500 1.0000 Uiso
C14 C 0.1687(5) 0.2307(4) 1.7666(3) 0.0278 1.0000 Uani
C15 C 0.1328(5) 0.3037(4) 1.8789(4) 0.0353 1.0000 Uani
C16 C 0.0843(5) 0.2538(4) 1.9603(4) 0.0382 1.0000 Uani
C17 C 0.0726(5) 0.1310(4) 1.9299(4) 0.0332 1.0000 Uani
C18 C 0.1085(4) 0.0557(4) 1.8200(3) 0.0256 1.0000 Uani
H19 H 0.1031(4) -0.0333(4) 1.8000(3) 0.0305 1.0000 Uiso
H20 H 0.0376(5) 0.0955(4) 1.9901(4) 0.0375 1.0000 Uiso
H21 H 0.0548(5) 0.3095(4) 2.0409(4) 0.0459 1.0000 Uiso
H22 H 0.1474(5) 0.3949(4) 1.9037(4) 0.0422 1.0000 Uiso
H23 H 0.2050(5) 0.2684(4) 1.7083(3) 0.0313 1.0000 Uiso
N24 N 0.2450(4) -0.0466(3) 1.4322(3) 0.0270 1.0000 Uani
C25 C 0.3212(4) -0.0570(4) 1.3309(3) 0.0224 1.0000 Uani
H26 H 0.1852(4) -0.1133(3) 1.4197(3) 0.0500 1.0000 Uiso
C27 C 0.4416(4) 0.0072(4) 1.3290(3) 0.0240 1.0000 Uani
C28 C 0.5102(5) -0.0165(4) 1.2242(4) 0.0283 1.0000 Uani
N29 N 0.4655(4) -0.0984(4) 1.1223(3) 0.0289 1.0000 Uani
C30 C 0.3475(5) -0.1572(4) 1.1252(4) 0.0292 1.0000 Uani
C31 C 0.2718(5) -0.1397(4) 1.2263(4) 0.0277 1.0000 Uani
H32 H 0.1826(5) -0.1867(4) 1.2229(4) 0.0303 1.0000 Uiso
H33 H 0.3113(5) -0.2176(4) 1.0485(4) 0.0351 1.0000 Uiso
H34 H 0.5990(5) 0.0278(4) 1.2251(4) 0.0324 1.0000 Uiso
H35 H 0.4766(4) 0.0708(4) 1.4032(3) 0.0282 1.0000 Uiso
N36 N 0.8868(3) -0.3514(3) 0.4805(3) 0.0242 1.0000 Uani
C37 C 0.8189(4) -0.2978(4) 0.5874(3) 0.0208 1.0000 Uani
C38 C 0.7045(5) -0.3564(4) 0.6108(4) 0.0285 1.0000 Uani
C39 C 0.6415(5) -0.3133(4) 0.7183(4) 0.0307 1.0000 Uani
N40 N 0.6851(4) -0.2120(3) 0.8038(3) 0.0263 1.0000 Uani
C41 C 0.7936(4) -0.1540(4) 0.7788(4) 0.0263 1.0000 Uani
H42 H 0.8261(4) -0.0793(4) 0.8402(4) 0.0338 1.0000 Uiso
C43 C 0.8626(4) -0.1916(4) 0.6735(3) 0.0233 1.0000 Uani
H44 H 0.9442(4) -0.1433(4) 0.6598(3) 0.0264 1.0000 Uiso
H45 H 0.5588(5) -0.3592(4) 0.7338(4) 0.0378 1.0000 Uiso
H46 H 0.6670(5) -0.4302(4) 0.5482(4) 0.0370 1.0000 Uiso
C47 C 1.0095(4) -0.3149(4) 0.4458(3) 0.0230 1.0000 Uani
O48 O 1.0596(3) -0.2133(3) 0.4891(2) 0.0263 1.0000 Uani
N49 N 1.0683(4) -0.4045(3) 0.3548(3) 0.0284 1.0000 Uani
C50 C 1.2002(5) -0.3981(4) 0.3055(4) 0.0273 1.0000 Uani
H51 H 1.0258(4) -0.4808(3) 0.3268(3) 0.0500 1.0000 Uiso
C52 C 1.3156(5) -0.3474(4) 0.3750(4) 0.0280 1.0000 Uani
C53 C 1.4436(5) -0.3507(4) 0.3229(4) 0.0344 1.0000 Uani
C54 C 1.4580(5) -0.4059(5) 0.2026(5) 0.0414 1.0000 Uani
C55 C 1.3441(5) -0.4579(5) 0.1342(4) 0.0420 1.0000 Uani
C56 C 1.2133(5) -0.4522(4) 0.1858(4) 0.0338 1.0000 Uani
H57 H 1.1280(5) -0.4871(4) 0.1363(4) 0.0406 1.0000 Uiso
H58 H 1.3540(5) -0.4997(5) 0.0480(4) 0.0474 1.0000 Uiso
H59 H 1.5526(5) -0.4107(5) 0.1626(5) 0.0447 1.0000 Uiso
H60 H 1.5288(5) -0.3124(4) 0.3732(4) 0.0428 1.0000 Uiso
H61 H 1.3041(5) -0.3076(4) 0.4623(4) 0.0348 1.0000 Uiso
H62 H 0.8544(3) -0.4365(3) 0.4401(3) 0.0500 1.0000 Uiso

loop_
_atom_site_aniso_label
_atom_site_aniso_U_11
_atom_site_aniso_U_22
_atom_site_aniso_U_33
_atom_site_aniso_U_23
_atom_site_aniso_U_13
_atom_site_aniso_U_12
Ag1 0.0364(2) 0.0393(2) 0.02072(16) 0.00837(15) 0.01093(14) 0.00190(17)
P2 0.0267(7) 0.0299(7) 0.0304(6) 0.0024(5) -0.0005(5) -0.0050(5)
F3 0.053(2) 0.048(2) 0.0534(19) 0.0056(16) 0.0161(16) 0.0127(16)
F4 0.0428(19) 0.0421(18) 0.063(2) 0.0143(16) -0.0243(15) -0.0043(14)
F5 0.050(2) 0.061(2) 0.0402(17) -0.0170(15) -0.0069(15) 0.0184(17)
F6 0.083(3) 0.055(2) 0.0436(18) 0.0129(16) 0.0108(17) -0.0320(19)
F7 0.065(2) 0.060(2) 0.073(2) 0.0404(19) -0.0031(18) -0.0129(18)
F8 0.0353(18) 0.086(3) 0.0273(15) -0.0062(16) -0.0084(13) -0.0072(17)
O9 0.0374(19) 0.0239(17) 0.0233(15) 0.0039(13) 0.0047(13) -0.0089(14)
C10 0.025(2) 0.021(2) 0.0181(19) 0.0032(17) 0.0026(16) -0.0005(18)
N11 0.034(2) 0.0199(19) 0.0199(17) 0.0023(14) 0.0078(15) -0.0045(16)
C12 0.022(2) 0.026(2) 0.0169(18) 0.0038(17) 0.0014(16) -0.0032(18)
C14 0.036(3) 0.027(2) 0.020(2) 0.0066(18) 0.0006(18) -0.004(2)
C15 0.051(3) 0.024(3) 0.026(2) 0.0015(19) 0.007(2) -0.003(2)
C16 0.054(3) 0.036(3) 0.019(2) 0.001(2) 0.006(2) -0.008(2)
C17 0.044(3) 0.035(3) 0.019(2) 0.0074(19) 0.0041(19) -0.010(2)
C18 0.031(2) 0.027(2) 0.0181(19) 0.0067(18) -0.0011(17) -0.0081(19)
N24 0.037(2) 0.024(2) 0.0164(16) 0.0013(15) 0.0071(15) -0.0093(17)
C25 0.027(2) 0.023(2) 0.0186(19) 0.0078(17) 0.0046(17) 0.0047(18)
C27 0.024(2) 0.026(2) 0.0195(19) 0.0035(17) -0.0023(16) 0.0000(18)
C28 0.021(2) 0.036(3) 0.030(2) 0.012(2) 0.0024(18) 0.002(2)
N29 0.034(2) 0.034(2) 0.0191(18) 0.0085(17) 0.0067(16) 0.0028(18)
C30 0.036(3) 0.030(3) 0.017(2) 0.0019(18) 0.0000(18) -0.005(2)
C31 0.030(3) 0.027(3) 0.022(2) 0.0012(18) 0.0008(18) -0.007(2)
N36 0.0198(18) 0.025(2) 0.0236(17) 0.0020(15) 0.0041(14) -0.0073(15)
C37 0.022(2) 0.023(2) 0.0187(19) 0.0078(17) 0.0020(16) 0.0051(17)
C38 0.028(2) 0.029(3) 0.026(2) 0.0044(19) 0.0034(18) -0.007(2)
C39 0.024(2) 0.034(3) 0.034(3) 0.010(2) 0.008(2) -0.004(2)
N40 0.024(2) 0.034(2) 0.0215(18) 0.0103(17) 0.0036(15) 0.0023(17)
C41 0.027(2) 0.028(2) 0.022(2) 0.0058(18) 0.0014(17) -0.0027(19)
C43 0.022(2) 0.025(2) 0.023(2) 0.0059(18) 0.0037(17) -0.0041(18)
C47 0.024(2) 0.026(2) 0.0176(19) 0.0058(17) 0.0020(16) -0.0025(18)
O48 0.0308(17) 0.0187(15) 0.0248(15) 0.0008(12) 0.0084(13) -0.0069(13)
N49 0.024(2) 0.025(2) 0.0288(19) -0.0016(16) 0.0073(15) -0.0069(16)
C50 0.027(2) 0.022(2) 0.027(2) -0.0005(18) 0.0086(18) -0.0006(19)
C52 0.029(2) 0.021(2) 0.029(2) 0.0020(18) 0.0038(19) -0.0032(19)
C53 0.023(2) 0.031(3) 0.046(3) 0.009(2) 0.001(2) -0.004(2)
C54 0.030(3) 0.041(3) 0.045(3) 0.004(3) 0.014(2) -0.002(2)
C55 0.041(3) 0.047(3) 0.027(2) -0.003(2) 0.014(2) -0.003(3)
C56 0.031(3) 0.032(3) 0.029(2) -0.004(2) 0.0050(19) -0.005(2)

loop_
_atom_type_symbol
_atom_type_scat_dispersion_real
_atom_type_scat_dispersion_imag
_atom_type_scat_Cromer_Mann_a1
_atom_type_scat_Cromer_Mann_b1
_atom_type_scat_Cromer_Mann_a2
_atom_type_scat_Cromer_Mann_b2
_atom_type_scat_Cromer_Mann_a3
_atom_type_scat_Cromer_Mann_b3
_atom_type_scat_Cromer_Mann_a4
_atom_type_scat_Cromer_Mann_b4
_atom_type_scat_Cromer_Mann_c
_atom_type_scat_source
'C   ' 0.0033 0.0016 2.3100 20.8439 1.0200 10.2075 1.5886 0.5687 0.8650 51.6512 0.2156 International_Tables_Vol_IV_Table_2.2B
'H   ' 0.0000 0.0000 0.4930 10.5109 0.3229 26.1257 0.1402 3.1424 0.0408 57.7997 0.0030 International_Tables_Vol_IV_Table_2.2B
'Ag  ' -1.0850 1.1010 19.2808 0.6446 16.6885 7.4726 4.8045 24.6605 1.0463 99.8156 5.1790 International_Tables_Vol_IV_Table_2.2B
'F   ' 0.0140 0.0100 3.5392 10.2825 2.6412 4.2944 1.5170 0.2615 1.0243 26.1476 0.2776 International_Tables_Vol_IV_Table_2.2B
'N   ' 0.0061 0.0033 12.2126 0.0057 3.1322 9.8933 2.0125 28.9975 1.1663 0.5826 -11.5290 International_Tables_Vol_IV_Table_2.2B
'O   ' 0.0106 0.0060 3.0485 13.2771 2.2868 5.7011 1.5463 0.3239 0.8670 32.9089 0.2508 International_Tables_Vol_IV_Table_2.2B
'P   ' 0.0900 0.0950 6.4345 1.9067 4.1791 27.1570 1.7800 0.5260 1.4908 68.1645 1.1149 International_Tables_Vol_IV_Table_2.2B

loop_
_geom_angle_atom_site_label_1
_geom_angle_site_symmetry_1
_geom_angle_atom_site_label_2
_geom_angle_site_symmetry_2
_geom_angle_atom_site_label_3
_geom_angle_site_symmetry_3
_geom_angle
_geom_angle_publ_flag
N29 . Ag1 . N40 . 174.63(17) yes
F3 . P2 . F4 . 90.70(17) yes
F3 . P2 . F5 . 178.75(19) yes
F4 . P2 . F5 . 88.05(16) yes
F3 . P2 . F6 . 89.59(18) yes
F4 . P2 . F6 . 90.01(18) yes
F5 . P2 . F6 . 90.56(19) yes
F3 . P2 . F7 . 90.24(18) yes
F4 . P2 . F7 . 88.25(17) yes
F5 . P2 . F7 . 89.57(19) yes
F6 . P2 . F7 . 178.2(2) yes
F3 . P2 . F8 . 91.40(17) yes
F4 . P2 . F8 . 177.28(19) yes
F5 . P2 . F8 . 89.85(17) yes
F6 . P2 . F8 . 91.74(19) yes
F7 . P2 . F8 . 90.01(18) yes
O9 . C10 . N11 . 125.0(4) yes
O9 . C10 . N24 . 124.8(4) yes
N11 . C10 . N24 . 110.2(3) yes
C10 . N11 . C12 . 126.0(3) yes
C10 . N11 . H13 . 120.2(2) no
C12 . N11 . H13 . 112.9(2) no
N11 . C12 . C14 . 123.3(4) yes
N11 . C12 . C18 . 117.0(4) yes
C14 . C12 . C18 . 119.7(4) yes
C12 . C14 . C15 . 118.8(4) yes
C12 . C14 . H23 . 121.0(2) no
C15 . C14 . H23 . 120.1(3) no
C14 . C15 . C16 . 121.0(4) yes
C14 . C15 . H22 . 119.8(3) no
C16 . C15 . H22 . 119.1(3) no
C15 . C16 . C17 . 119.4(4) yes
C15 . C16 . H21 . 119.5(3) no
C17 . C16 . H21 . 121.1(3) no
C16 . C17 . C18 . 121.2(4) yes
C16 . C17 . H20 . 118.8(3) no
C18 . C17 . H20 . 119.9(3) no
C12 . C18 . C17 . 119.8(4) yes
C12 . C18 . H19 . 119.8(2) no
C17 . C18 . H19 . 120.4(3) no
C10 . N24 . C25 . 124.9(4) yes
C10 . N24 . H26 . 124.1(2) no
C25 . N24 . H26 . 110.9(2) no
N24 . C25 . C27 . 124.6(4) yes
N24 . C25 . C31 . 116.7(4) yes
C27 . C25 . C31 . 118.7(4) yes
C25 . C27 . C28 . 118.6(4) yes
C25 . C27 . H35 . 120.1(2) no
C28 . C27 . H35 . 121.4(3) no
C27 . C28 . N29 . 123.5(4) yes
C27 . C28 . H34 . 117.5(3) no
N29 . C28 . H34 . 118.9(2) no
Ag1 . N29 . C28 . 123.3(3) yes
Ag1 . N29 . C30 . 119.3(3) yes
C28 . N29 . C30 . 117.1(4) yes
N29 . C30 . C31 . 123.5(4) yes
N29 . C30 . H33 . 117.9(2) no
C31 . C30 . H33 . 118.6(3) no
C25 . C31 . C30 . 118.6(4) yes
C25 . C31 . H32 . 121.6(3) no
C30 . C31 . H32 . 119.9(3) no
C37 . N36 . C47 . 127.0(4) yes
C37 . N36 . H62 . 111.8(2) no
C47 . N36 . H62 . 118.5(2) no
N36 . C37 . C38 . 117.8(4) yes
N36 . C37 . C43 . 124.4(4) yes
C38 . C37 . C43 . 117.8(4) yes
C37 . C38 . C39 . 120.1(4) yes
C37 . C38 . H46 . 119.4(2) no
C39 . C38 . H46 . 120.5(3) no
C38 . C39 . N40 . 122.7(4) yes
C38 . C39 . H45 . 118.5(3) no
N40 . C39 . H45 . 118.8(2) no
Ag1 . N40 . C39 . 120.9(3) yes
Ag1 . N40 . C41 . 122.5(3) yes
C39 . N40 . C41 . 116.6(4) yes
N40 . C41 . H42 . 117.6(2) no
N40 . C41 . C43 . 124.2(4) yes
H42 . C41 . C43 . 118.2(3) no
C37 . C43 . C41 . 118.5(4) yes
C37 . C43 . H44 . 121.0(2) no
C41 . C43 . H44 . 120.5(3) no
N36 . C47 . O48 . 124.3(4) yes
N36 . C47 . N49 . 112.0(4) yes
O48 . C47 . N49 . 123.7(4) yes
C47 . N49 . C50 . 125.5(4) yes
C47 . N49 . H51 . 119.5(2) no
C50 . N49 . H51 . 114.5(2) no
N49 . C50 . C52 . 121.8(4) yes
N49 . C50 . C56 . 117.5(4) yes
C52 . C50 . C56 . 120.6(4) yes
C50 . C52 . C53 . 119.3(4) yes
C50 . C52 . H61 . 119.5(2) no
C53 . C52 . H61 . 121.2(3) no
C52 . C53 . C54 . 120.6(4) yes
C52 . C53 . H60 . 119.8(3) no
C54 . C53 . H60 . 119.6(3) no
C53 . C54 . C55 . 120.0(5) yes
C53 . C54 . H59 . 121.7(3) no
C55 . C54 . H59 . 118.3(3) no
C54 . C55 . C56 . 119.8(4) yes
C54 . C55 . H58 . 120.6(3) no
C56 . C55 . H58 . 119.6(3) no
C50 . C56 . C55 . 119.7(4) yes
C50 . C56 . H57 . 119.5(3) no
C55 . C56 . H57 . 120.7(3) no

loop_
_geom_bond_atom_site_label_1
_geom_bond_site_symmetry_1
_geom_bond_atom_site_label_2
_geom_bond_site_symmetry_2
_geom_bond_distance
_geom_bond_publ_flag
Ag1 . N29 . 2.110(3) yes
Ag1 . N40 . 2.113(3) yes
P2 . F3 . 1.587(3) yes
P2 . F4 . 1.614(3) yes
P2 . F5 . 1.597(3) yes
P2 . F6 . 1.579(3) yes
P2 . F7 . 1.595(3) yes
P2 . F8 . 1.588(3) yes
O9 . C10 . 1.204(5) yes
C10 . N11 . 1.379(5) yes
C10 . N24 . 1.388(5) yes
N11 . C12 . 1.409(5) yes
N11 . H13 . 0.960 no
C12 . C14 . 1.398(6) yes
C12 . C18 . 1.396(5) yes
C14 . C15 . 1.389(6) yes
C14 . H23 . 1.012 no
C15 . C16 . 1.384(6) yes
C15 . H22 . 1.020 no
C16 . C17 . 1.366(6) yes
C16 . H21 . 1.019 no
C17 . C18 . 1.376(5) yes
C17 . H20 . 1.011 no
C18 . H19 . 0.990 no
N24 . C25 . 1.402(5) yes
N24 . H26 . 0.941 no
C25 . C27 . 1.386(6) yes
C25 . C31 . 1.392(6) yes
C27 . C28 . 1.378(5) yes
C27 . H35 . 1.012 no
C28 . N29 . 1.352(5) yes
C28 . H34 . 0.997 no
N29 . C30 . 1.334(5) yes
C30 . C31 . 1.384(6) yes
C30 . H33 . 1.019 no
C31 . H32 . 1.012 no
N36 . C37 . 1.401(5) yes
N36 . C47 . 1.371(5) yes
N36 . H62 . 1.002 no
C37 . C38 . 1.378(6) yes
C37 . C43 . 1.394(5) yes
C38 . C39 . 1.374(6) yes
C38 . H46 . 1.005 no
C39 . N40 . 1.353(6) yes
C39 . H45 . 1.014 no
N40 . C41 . 1.336(5) yes
C41 . H42 . 0.990 no
C41 . C43 . 1.377(5) yes
C43 . H44 . 1.014 no
C47 . O48 . 1.227(5) yes
C47 . N49 . 1.368(5) yes
N49 . C50 . 1.417(5) yes
N49 . H51 . 0.938 no
C50 . C52 . 1.391(6) yes
C50 . C56 . 1.380(6) yes
C52 . C53 . 1.381(6) yes
C52 . H61 . 1.009 no
C53 . C54 . 1.390(7) yes
C53 . H60 . 1.024 no
C54 . C55 . 1.377(7) yes
C54 . H59 . 1.025 no
C55 . C56 . 1.400(6) yes
C55 . H58 . 0.998 no
C56 . H57 . 1.011 no
